data_2220111
loop_
_publ_author_name
'Zhai, Cuiping'
'Yan, Fengmei'
'Zhao, Peizheng'

_publ_section_title
;Diaqua(2,9-dimethyl-1,10-phenanthroline-\k^2^<i>N</i>,<i>N</i>')(4-hydroxybenzoato-\k^2^<i>O</i>,<i>O</i>')cobalt(II)
 nitrate dihydrate
;
_journal_coeditor_code CI2703
_journal_issue 12
_journal_name_full 'Acta Crystallographica Section E'
_journal_page_first m1591
_journal_page_last m1592
_journal_paper_doi 10.1107/S1600536808038117
_journal_volume 64
_journal_year 2008
_chemical_formula_iupac '[Co (C7 H5 O3) (C14 H12 N2) (H2 O)2] N O3, 2H2 O'
_chemical_formula_moiety '[Co (C7 H5 O3) (H2 O)2 (C14 H12 N2)] +, N O3 -, 2H2 O'
_chemical_formula_sum 'C21 H25 Co N3 O10'
_chemical_formula_weight 538.37
_chemical_name_systematic
;
Diaqua(2,9-dimethyl-1,10-phenanthroline-\k^2^<i>N</i>,<i>N</i>')(4-
hydroxybenzoato-\k^2^<i>O</i>,<i>O</i>')cobalt(II) nitrate dihydrate
;
_space_group_IT_number 14
_symmetry_cell_setting monoclinic
_symmetry_space_group_name_Hall '-P 2ybc'
_symmetry_space_group_name_H-M 'P 1 21/c 1'
_atom_sites_solution_hydrogens geom
_atom_sites_solution_primary direct
_atom_sites_solution_secondary difmap
_audit_creation_method SHELXL-97
_cell_angle_alpha 90.00
_cell_angle_beta 94.6020(10)
_cell_angle_gamma 90.00
_cell_formula_units_Z 4
_cell_length_a 9.8001(8)
_cell_length_b 22.2638(19)
_cell_length_c 10.8676(9)
_cell_measurement_reflns_used 6780
_cell_measurement_temperature 291(2)
_cell_measurement_theta_max 27.43
_cell_measurement_theta_min 2.28
_cell_volume 2363.5(3)
_computing_cell_refinement 'SAINT (Bruker, 1997)'
_computing_data_collection 'SMART (Bruker, 1997)'
_computing_data_reduction 'SAINT (Bruker, 1997)'
_computing_molecular_graphics 'SHELXTL (Sheldrick, 2008)'
_computing_publication_material 'publCIF (Westrip, 2008)'
_computing_structure_refinement 'SHELXL97 (Sheldrick, 2008)'
_computing_structure_solution 'SHELXS97 (Sheldrick, 2008)'
_diffrn_ambient_temperature 291(2)
_diffrn_measured_fraction_theta_full 0.999
_diffrn_measured_fraction_theta_max 0.999
_diffrn_measurement_device_type 'Buker SMART CCD area-detector'
_diffrn_measurement_method '\f and \w'
_diffrn_radiation_monochromator graphite
_diffrn_radiation_source 'fine-focus sealed tube'
_diffrn_radiation_type MoK\a
_diffrn_radiation_wavelength 0.71073
_diffrn_reflns_av_R_equivalents 0.0238
_diffrn_reflns_av_sigmaI/netI 0.0207
_diffrn_reflns_limit_h_max 11
_diffrn_reflns_limit_h_min -11
_diffrn_reflns_limit_k_max 26
_diffrn_reflns_limit_k_min -26
_diffrn_reflns_limit_l_max 13
_diffrn_reflns_limit_l_min -12
_diffrn_reflns_number 17391
_diffrn_reflns_theta_full 25.50
_diffrn_reflns_theta_max 25.50
_diffrn_reflns_theta_min 2.28
_diffrn_standards_number 0
_exptl_absorpt_coefficient_mu 0.787
_exptl_absorpt_correction_T_max 0.8991
_exptl_absorpt_correction_T_min 0.7707
_exptl_absorpt_correction_type multi-scan
_exptl_absorpt_process_details '(SADABS; Bruker, 1997)'
_exptl_crystal_colour pink
_exptl_crystal_density_diffrn 1.513
_exptl_crystal_density_method 'not measured'
_exptl_crystal_description Block
_exptl_crystal_F_000 1116
_exptl_crystal_size_max 0.35
_exptl_crystal_size_mid 0.25
_exptl_crystal_size_min 0.14
_refine_diff_density_max 0.357
_refine_diff_density_min -0.235
_refine_ls_extinction_coef 0.0047(4)
_refine_ls_extinction_expression Fc^*^=kFc[1+0.001xFc^2^\l^3^/sin(2\q)]^-1/4^
_refine_ls_extinction_method 'SHELXL97 (Sheldrick, 2008)'
_refine_ls_goodness_of_fit_ref 1.014
_refine_ls_hydrogen_treatment constr
_refine_ls_matrix_type full
_refine_ls_number_parameters 319
_refine_ls_number_reflns 4385
_refine_ls_number_restraints 0
_refine_ls_restrained_S_all 1.014
_refine_ls_R_factor_all 0.0365
_refine_ls_R_factor_gt 0.0288
_refine_ls_shift/su_max 0.002
_refine_ls_shift/su_mean 0.000
_refine_ls_structure_factor_coef Fsqd
_refine_ls_weighting_details 'calc w=1/[\s^2^(Fo^2^)+(0.0425P)^2^+0.9518P] where P=(Fo^2^+2Fc^2^)/3'
_refine_ls_weighting_scheme calc
_refine_ls_wR_factor_gt 0.0763
_refine_ls_wR_factor_ref 0.0814
_reflns_number_gt 3689
_reflns_number_total 4385
_reflns_threshold_expression I>2\s(I)
_cod_data_source_file ci2703.cif
_cod_data_source_block I
_cod_depositor_comments
;
The following automatic conversions were performed:
'_symmetry_cell_setting' value 'Monoclinic' changed to 'monoclinic'
according to '/home/saulius/struct/CIF-dictionaries/cif_core.dic'
dictionary named 'cif_core.dic' version 2.4.1 from
2010-06-29.

'_geom_bond_publ_flag' value 'Y' changed to 'y' according to
'/home/saulius/struct/CIF-dictionaries/cif_core.dic' dictionary named
'cif_core.dic' version 2.4.1 from 2010-06-29 (6 times).

Automatic conversion script
Id: cif_fix_enum 1527 2010-12-29 10:47:43Z saulius 

The following automatic conversions were performed:

'_symmetry_cell_setting' value 'Monoclinic' changed to 'monoclinic'
according to /home/saulius/struct/CIF-dictionaries/cif_core.dic
dictionary named 'cif_core.dic' version 2.4.1 from
2010-06-29.

'_geom_bond_publ_flag' value 'Y' changed to 'y'
according to /home/saulius/struct/CIF-dictionaries/cif_core.dic
dictionary named 'cif_core.dic' version 2.4.1 from 2010-06-29 (6
times).

Automatic conversion script
Id: cif_fix_values 1715 2011-07-08 13:25:40Z adriana 
;
_cod_original_sg_symbol_H-M 'P 21/c'
_cod_database_code 2220111
_cod_database_fobs_code 2220111

loop_
_symmetry_equiv_pos_as_xyz
'x, y, z'
'-x, y+1/2, -z+1/2'
'-x, -y, -z'
'x, -y-1/2, z-1/2'

loop_
_atom_site_type_symbol
_atom_site_label
_atom_site_fract_x
_atom_site_fract_y
_atom_site_fract_z
_atom_site_U_iso_or_equiv
_atom_site_adp_type
_atom_site_calc_flag
_atom_site_refinement_flags
_atom_site_occupancy
Co Co1 0.24510(2) 0.564923(11) 0.97828(2) 0.02979(10) Uani d . 1
O O1 0.17733(13) 0.49074(6) 1.08320(12) 0.0366(3) Uani d . 1
O O2 0.33021(13) 0.47337(6) 0.95100(12) 0.0374(3) Uani d . 1
O O3 0.2669(2) 0.21307(7) 1.18959(16) 0.0605(5) Uani d . 1
H H3 0.2922 0.1902 1.1368 0.091 Uiso calc R 1
O O4 0.41725(13) 0.57880(6) 1.10585(13) 0.0393(3) Uani d . 1
H H1W 0.3985 0.5685 1.1749 0.059 Uiso d R 1
H H2W 0.4911 0.5635 1.0890 0.059 Uiso d R 1
O O5 0.08164(14) 0.54783(7) 0.85063(13) 0.0463(4) Uani d . 1
H H3W 0.0120 0.5431 0.8866 0.070 Uiso d R 1
H H4W 0.0724 0.5513 0.7766 0.070 Uiso d R 1
O O6 0.2587(2) 0.46630(9) 0.4839(2) 0.0894(7) Uani d . 1
O O7 0.3605(2) 0.38408(10) 0.5460(2) 0.0809(6) Uani d . 1
O O8 0.1450(2) 0.38603(9) 0.5079(2) 0.0793(6) Uani d . 1
N N1 0.32511(15) 0.62761(7) 0.85585(14) 0.0318(3) Uani d . 1
N N2 0.15796(15) 0.64623(7) 1.04080(15) 0.0335(4) Uani d . 1
N N3 0.2548(2) 0.41299(10) 0.51267(18) 0.0539(5) Uani d . 1
C C1 0.40177(19) 0.61783(9) 0.76179(18) 0.0365(4) Uani d . 1
C C2 0.4510(2) 0.66576(10) 0.6932(2) 0.0453(5) Uani d . 1
H H2 0.5028 0.6578 0.6270 0.054 Uiso calc R 1
C C3 0.4234(2) 0.72318(10) 0.7231(2) 0.0488(5) Uani d . 1
H H3A 0.4580 0.7547 0.6788 0.059 Uiso calc R 1
C C4 0.3424(2) 0.73521(9) 0.8210(2) 0.0411(5) Uani d . 1
C C5 0.3063(2) 0.79459(9) 0.8560(2) 0.0508(6) Uani d . 1
H H5A 0.3428 0.8274 0.8170 0.061 Uiso calc R 1
C C6 0.2207(3) 0.80379(9) 0.9444(2) 0.0522(6) Uani d . 1
H H6A 0.1975 0.8428 0.9649 0.063 Uiso calc R 1
C C7 0.1645(2) 0.75432(9) 1.0074(2) 0.0425(5) Uani d . 1
C C8 0.0722(2) 0.76153(10) 1.0991(2) 0.0523(6) Uani d . 1
H H8A 0.0427 0.7997 1.1195 0.063 Uiso calc R 1
C C9 0.0264(2) 0.71247(10) 1.1575(2) 0.0495(6) Uani d . 1
H H9 -0.0353 0.7172 1.2176 0.059 Uiso calc R 1
C C10 0.07125(19) 0.65450(9) 1.12827(19) 0.0393(5) Uani d . 1
C C11 0.20282(19) 0.69525(8) 0.98025(18) 0.0343(4) Uani d . 1
C C12 0.29325(18) 0.68556(8) 0.88414(18) 0.0334(4) Uani d . 1
C C13 0.4357(2) 0.55479(10) 0.7305(2) 0.0475(5) Uani d . 1
H H13A 0.5202 0.5434 0.7752 0.071 Uiso calc R 1
H H13B 0.4450 0.5517 0.6435 0.071 Uiso calc R 1
H H13C 0.3638 0.5286 0.7527 0.071 Uiso calc R 1
C C14 0.0247(2) 0.60129(10) 1.1968(2) 0.0500(6) Uani d . 1
H H14A -0.0272 0.5751 1.1406 0.075 Uiso calc R 1
H H14B -0.0317 0.6144 1.2599 0.075 Uiso calc R 1
H H14C 0.1028 0.5802 1.2340 0.075 Uiso calc R 1
C C15 0.25751(18) 0.38985(8) 1.06962(18) 0.0315(4) Uani d . 1
C C16 0.21346(19) 0.37361(8) 1.18382(18) 0.0350(4) Uani d . 1
H H16 0.1813 0.4030 1.2350 0.042 Uiso calc R 1
C C17 0.2169(2) 0.31459(9) 1.22188(19) 0.0398(5) Uani d . 1
H H17 0.1887 0.3044 1.2989 0.048 Uiso calc R 1
C C18 0.2626(2) 0.27028(9) 1.1450(2) 0.0401(5) Uani d . 1
C C19 0.3045(2) 0.28577(9) 1.03029(19) 0.0408(5) Uani d . 1
H H19 0.3334 0.2561 0.9781 0.049 Uiso calc R 1
C C20 0.3033(2) 0.34506(9) 0.99351(19) 0.0374(4) Uani d . 1
H H20 0.3333 0.3552 0.9172 0.045 Uiso calc R 1
C C21 0.25521(18) 0.45407(9) 1.03250(17) 0.0326(4) Uani d . 1
O O9 0.38611(19) 0.56246(7) 0.35357(16) 0.0590(4) Uani d . 1
H H5W 0.3520 0.5320 0.3824 0.089 Uiso d R 1
H H6W 0.4632 0.5696 0.3884 0.089 Uiso d R 1
O O10 0.0934(2) 0.55782(10) 0.60222(17) 0.0801(6) Uani d . 1
H H7W 0.0195 0.5697 0.5695 0.120 Uiso d R 1
H H8W 0.1089 0.5228 0.5809 0.120 Uiso d R 1

loop_
_atom_site_aniso_label
_atom_site_aniso_U_11
_atom_site_aniso_U_22
_atom_site_aniso_U_33
_atom_site_aniso_U_12
_atom_site_aniso_U_13
_atom_site_aniso_U_23
Co1 0.02697(15) 0.02584(15) 0.03723(16) 0.00085(9) 0.00663(10) 0.00142(10)
O1 0.0339(7) 0.0294(7) 0.0479(8) 0.0028(5) 0.0117(6) 0.0027(6)
O2 0.0354(7) 0.0328(7) 0.0457(8) -0.0002(6) 0.0131(6) 0.0061(6)
O3 0.0890(13) 0.0308(8) 0.0644(11) 0.0015(8) 0.0237(10) 0.0087(7)
O4 0.0313(7) 0.0439(8) 0.0428(8) 0.0022(6) 0.0042(6) 0.0025(6)
O5 0.0323(7) 0.0644(10) 0.0423(8) -0.0086(7) 0.0028(6) 0.0030(7)
O6 0.123(2) 0.0482(12) 0.1012(16) -0.0095(11) 0.0364(15) 0.0098(10)
O7 0.0641(12) 0.0851(14) 0.0940(16) 0.0112(11) 0.0088(11) -0.0044(12)
O8 0.0701(13) 0.0730(13) 0.0944(15) -0.0149(11) 0.0030(11) 0.0118(11)
N1 0.0275(8) 0.0300(8) 0.0381(9) 0.0009(6) 0.0030(6) 0.0036(7)
N2 0.0275(8) 0.0311(8) 0.0421(9) 0.0027(6) 0.0030(7) -0.0035(7)
N3 0.0643(14) 0.0494(12) 0.0491(12) -0.0014(10) 0.0115(10) -0.0038(9)
C1 0.0293(10) 0.0426(11) 0.0375(11) 0.0018(8) 0.0022(8) 0.0050(9)
C2 0.0391(11) 0.0553(14) 0.0422(12) -0.0014(10) 0.0080(9) 0.0113(10)
C3 0.0433(12) 0.0488(13) 0.0542(14) -0.0077(10) 0.0030(10) 0.0193(11)
C4 0.0393(11) 0.0342(11) 0.0484(12) -0.0040(8) -0.0049(9) 0.0097(9)
C5 0.0586(14) 0.0299(11) 0.0622(15) -0.0052(10) -0.0047(12) 0.0104(10)
C6 0.0642(15) 0.0247(10) 0.0656(16) 0.0058(10) -0.0087(12) 0.0015(10)
C7 0.0411(12) 0.0333(11) 0.0516(13) 0.0077(9) -0.0055(9) -0.0022(9)
C8 0.0513(13) 0.0366(12) 0.0684(16) 0.0153(10) 0.0008(11) -0.0092(11)
C9 0.0425(12) 0.0484(13) 0.0589(14) 0.0131(10) 0.0111(10) -0.0110(11)
C10 0.0298(10) 0.0410(11) 0.0472(12) 0.0036(8) 0.0041(8) -0.0066(9)
C11 0.0306(9) 0.0285(10) 0.0426(11) 0.0013(8) -0.0044(8) 0.0010(8)
C12 0.0277(9) 0.0306(10) 0.0411(11) 0.0005(7) -0.0028(8) 0.0034(8)
C13 0.0509(13) 0.0468(12) 0.0471(13) 0.0047(10) 0.0180(10) 0.0009(10)
C14 0.0475(13) 0.0481(13) 0.0576(14) 0.0002(10) 0.0235(11) -0.0060(11)
C15 0.0272(9) 0.0291(9) 0.0385(10) -0.0024(7) 0.0041(8) 0.0015(8)
C16 0.0323(10) 0.0337(10) 0.0396(11) 0.0005(8) 0.0071(8) -0.0011(8)
C17 0.0419(11) 0.0371(11) 0.0416(11) -0.0036(9) 0.0109(9) 0.0064(9)
C18 0.0424(11) 0.0292(10) 0.0489(12) -0.0045(8) 0.0041(9) 0.0052(9)
C19 0.0455(11) 0.0324(10) 0.0453(12) -0.0011(9) 0.0082(9) -0.0059(9)
C20 0.0389(11) 0.0373(11) 0.0369(11) -0.0017(9) 0.0090(8) 0.0007(9)
C21 0.0283(9) 0.0324(10) 0.0373(11) -0.0018(8) 0.0028(8) 0.0009(8)
O9 0.0772(12) 0.0438(9) 0.0572(10) 0.0025(8) 0.0119(9) 0.0023(7)
O10 0.0746(13) 0.1064(17) 0.0584(12) 0.0092(11) 0.0001(10) -0.0031(11)

loop_
_atom_type_symbol
_atom_type_description
_atom_type_scat_dispersion_real
_atom_type_scat_dispersion_imag
_atom_type_scat_source
C C 0.0033 0.0016 'International Tables Vol C Tables 4.2.6.8 and 6.1.1.4'
H H 0.0000 0.0000 'International Tables Vol C Tables 4.2.6.8 and 6.1.1.4'
N N 0.0061 0.0033 'International Tables Vol C Tables 4.2.6.8 and 6.1.1.4'
O O 0.0106 0.0060 'International Tables Vol C Tables 4.2.6.8 and 6.1.1.4'
Co Co 0.3494 0.9721 'International Tables Vol C Tables 4.2.6.8 and 6.1.1.4'

loop_
_geom_angle_atom_site_label_1
_geom_angle_atom_site_label_2
_geom_angle_atom_site_label_3
_geom_angle
O5 Co1 O4 177.28(6)
O5 Co1 N1 90.33(6)
O4 Co1 N1 89.97(6)
O5 Co1 N2 93.52(6)
O4 Co1 N2 89.19(6)
N1 Co1 N2 79.59(6)
O5 Co1 O1 87.63(6)
O4 Co1 O1 91.65(5)
N1 Co1 O1 170.71(6)
N2 Co1 O1 109.58(6)
O5 Co1 O2 91.17(6)
O4 Co1 O2 86.19(5)
N1 Co1 O2 110.90(5)
N2 Co1 O2 168.50(6)
O1 Co1 O2 60.11(5)
C21 O1 Co1 92.40(11)
C21 O2 Co1 88.46(11)
C18 O3 H3 109.5
Co1 O4 H1W 109.5
Co1 O4 H2W 117.1
H1W O4 H2W 110.5
Co1 O5 H3W 109.5
Co1 O5 H4W 132.1
H3W O5 H4W 117.1
C1 N1 C12 118.60(16)
C1 N1 Co1 129.23(13)
C12 N1 Co1 112.14(12)
C10 N2 C11 118.69(16)
C10 N2 Co1 129.48(13)
C11 N2 Co1 111.83(12)
O6 N3 O8 120.4(2)
O6 N3 O7 122.0(2)
O8 N3 O7 117.6(2)
N1 C1 C2 121.30(19)
N1 C1 C13 118.61(17)
C2 C1 C13 120.09(19)
C3 C2 C1 120.4(2)
C3 C2 H2 119.8
C1 C2 H2 119.8
C2 C3 C4 119.94(19)
C2 C3 H3A 120.0
C4 C3 H3A 120.0
C3 C4 C12 117.17(19)
C3 C4 C5 123.1(2)
C12 C4 C5 119.7(2)
C6 C5 C4 121.0(2)
C6 C5 H5A 119.5
C4 C5 H5A 119.5
C5 C6 C7 120.8(2)
C5 C6 H6A 119.6
C7 C6 H6A 119.6
C11 C7 C8 116.9(2)
C11 C7 C6 120.0(2)
C8 C7 C6 123.0(2)
C9 C8 C7 119.7(2)
C9 C8 H8A 120.2
C7 C8 H8A 120.2
C8 C9 C10 120.7(2)
C8 C9 H9 119.7
C10 C9 H9 119.7
N2 C10 C9 120.96(19)
N2 C10 C14 118.91(17)
C9 C10 C14 120.12(19)
N2 C11 C7 123.02(19)
N2 C11 C12 118.08(16)
C7 C11 C12 118.90(18)
N1 C12 C4 122.56(18)
N1 C12 C11 118.00(16)
C4 C12 C11 119.42(18)
C1 C13 H13A 109.5
C1 C13 H13B 109.5
H13A C13 H13B 109.5
C1 C13 H13C 109.5
H13A C13 H13C 109.5
H13B C13 H13C 109.5
C10 C14 H14A 109.5
C10 C14 H14B 109.5
H14A C14 H14B 109.5
C10 C14 H14C 109.5
H14A C14 H14C 109.5
H14B C14 H14C 109.5
C20 C15 C16 118.73(17)
C20 C15 C21 121.77(17)
C16 C15 C21 119.49(17)
C17 C16 C15 120.86(18)
C17 C16 H16 119.6
C15 C16 H16 119.6
C16 C17 C18 119.85(18)
C16 C17 H17 120.1
C18 C17 H17 120.1
O3 C18 C19 123.33(19)
O3 C18 C17 116.85(18)
C19 C18 C17 119.79(18)
C20 C19 C18 120.15(19)
C20 C19 H19 119.9
C18 C19 H19 119.9
C19 C20 C15 120.59(19)
C19 C20 H20 119.7
C15 C20 H20 119.7
O2 C21 O1 119.03(18)
O2 C21 C15 121.20(17)
O1 C21 C15 119.77(16)
H5W O9 H6W 111.3
H7W O10 H8W 110.8

loop_
_geom_bond_atom_site_label_1
_geom_bond_atom_site_label_2
_geom_bond_distance
_geom_bond_publ_flag
Co1 O5 2.0685(14) y
Co1 O4 2.1187(14) y
Co1 N1 2.1213(15) y
Co1 N2 2.1357(15) y
Co1 O1 2.1425(13) y
Co1 O2 2.2311(13) y
O1 C21 1.273(2) ?
O2 C21 1.270(2) ?
O3 C18 1.362(2) ?
O3 H3 0.82 ?
O4 H1W 0.82 ?
O4 H2W 0.83 ?
O5 H3W 0.82 ?
O5 H4W 0.81 ?
O6 N3 1.229(3) ?
O7 N3 1.249(3) ?
O8 N3 1.229(3) ?
N1 C1 1.334(2) ?
N1 C12 1.368(2) ?
N2 C10 1.338(2) ?
N2 C11 1.365(2) ?
C1 C2 1.409(3) ?
C1 C13 1.488(3) ?
C2 C3 1.352(3) ?
C2 H2 0.93 ?
C3 C4 1.403(3) ?
C3 H3A 0.93 ?
C4 C12 1.407(3) ?
C4 C5 1.428(3) ?
C5 C6 1.341(3) ?
C5 H5A 0.93 ?
C6 C7 1.430(3) ?
C6 H6A 0.93 ?
C7 C11 1.406(3) ?
C7 C8 1.407(3) ?
C8 C9 1.358(3) ?
C8 H8A 0.93 ?
C9 C10 1.408(3) ?
C9 H9 0.93 ?
C10 C14 1.490(3) ?
C11 C12 1.439(3) ?
C13 H13A 0.96 ?
C13 H13B 0.96 ?
C13 H13C 0.96 ?
C14 H14A 0.96 ?
C14 H14B 0.96 ?
C14 H14C 0.96 ?
C15 C20 1.392(3) ?
C15 C16 1.394(3) ?
C15 C21 1.485(3) ?
C16 C17 1.377(3) ?
C16 H16 0.93 ?
C17 C18 1.390(3) ?
C17 H17 0.93 ?
C18 C19 1.386(3) ?
C19 C20 1.379(3) ?
C19 H19 0.93 ?
C20 H20 0.93 ?
O9 H5W 0.83 ?
O9 H6W 0.83 ?
O10 H7W 0.82 ?
O10 H8W 0.83 ?

loop_
_geom_hbond_atom_site_label_D
_geom_hbond_atom_site_label_H
_geom_hbond_atom_site_label_A
_geom_hbond_site_symmetry_A
_geom_hbond_distance_DH
_geom_hbond_distance_HA
_geom_hbond_distance_DA
_geom_hbond_angle_DHA
O10 H8W O6 . 0.83 2.26 2.960(3) 142
O9 H5W O6 . 0.83 2.09 2.904(3) 169
O9 H6W O7 3_666 0.83 2.09 2.888(3) 161
O10 H7W O8 3_566 0.83 2.01 2.829(3) 169
O5 H4W O10 . 0.81 1.93 2.720(2) 167
O4 H2W O2 3_667 0.83 2.01 2.846(2) 180
O5 H3W O1 3_567 0.82 2.05 2.826(2) 157
O4 H1W O9 1_556 0.82 1.96 2.758(2) 164
O3 H3 O8 4_566 0.82 2.57 3.133(3) 127
O3 H3 O7 4_566 0.82 2.07 2.861(3) 164

loop_
_geom_torsion_atom_site_label_1
_geom_torsion_atom_site_label_2
_geom_torsion_atom_site_label_3
_geom_torsion_atom_site_label_4
_geom_torsion
O5 Co1 O1 C21 93.01(11)
O4 Co1 O1 C21 -84.36(11)
N2 Co1 O1 C21 -174.09(11)
O2 Co1 O1 C21 0.29(10)
O5 Co1 O2 C21 -86.88(11)
O4 Co1 O2 C21 93.81(11)
N1 Co1 O2 C21 -177.68(10)
N2 Co1 O2 C21 27.2(3)
O1 Co1 O2 C21 -0.29(10)
O5 Co1 N1 C1 -83.02(16)
O4 Co1 N1 C1 94.28(16)
N2 Co1 N1 C1 -176.54(17)
O2 Co1 N1 C1 8.36(18)
O5 Co1 N1 C12 98.92(13)
O4 Co1 N1 C12 -83.79(12)
N2 Co1 N1 C12 5.40(12)
O2 Co1 N1 C12 -169.70(11)
O5 Co1 N2 C10 87.09(17)
O4 Co1 N2 C10 -93.10(17)
N1 Co1 N2 C10 176.78(18)
O1 Co1 N2 C10 -1.64(18)
O2 Co1 N2 C10 -26.8(4)
O5 Co1 N2 C11 -93.90(13)
O4 Co1 N2 C11 85.91(13)
N1 Co1 N2 C11 -4.21(12)
O1 Co1 N2 C11 177.37(12)
O2 Co1 N2 C11 152.2(2)
C12 N1 C1 C2 0.8(3)
Co1 N1 C1 C2 -177.17(14)
C12 N1 C1 C13 -179.64(17)
Co1 N1 C1 C13 2.4(3)
N1 C1 C2 C3 1.2(3)
C13 C1 C2 C3 -178.3(2)
C1 C2 C3 C4 -1.6(3)
C2 C3 C4 C12 0.0(3)
C2 C3 C4 C5 -178.5(2)
C3 C4 C5 C6 175.1(2)
C12 C4 C5 C6 -3.3(3)
C4 C5 C6 C7 0.9(4)
C5 C6 C7 C11 2.4(3)
C5 C6 C7 C8 -178.8(2)
C11 C7 C8 C9 0.9(3)
C6 C7 C8 C9 -178.0(2)
C7 C8 C9 C10 0.6(3)
C11 N2 C10 C9 0.2(3)
Co1 N2 C10 C9 179.14(15)
C11 N2 C10 C14 -178.51(18)
Co1 N2 C10 C14 0.4(3)
C8 C9 C10 N2 -1.2(3)
C8 C9 C10 C14 177.5(2)
C10 N2 C11 C7 1.4(3)
Co1 N2 C11 C7 -177.69(15)
C10 N2 C11 C12 -178.40(17)
Co1 N2 C11 C12 2.5(2)
C8 C7 C11 N2 -2.0(3)
C6 C7 C11 N2 176.94(19)
C8 C7 C11 C12 177.86(18)
C6 C7 C11 C12 -3.2(3)
C1 N1 C12 C4 -2.5(3)
Co1 N1 C12 C4 175.82(14)
C1 N1 C12 C11 175.81(17)
Co1 N1 C12 C11 -5.9(2)
C3 C4 C12 N1 2.1(3)
C5 C4 C12 N1 -179.36(18)
C3 C4 C12 C11 -176.18(18)
C5 C4 C12 C11 2.4(3)
N2 C11 C12 N1 2.4(3)
C7 C11 C12 N1 -177.50(17)
N2 C11 C12 C4 -179.31(17)
C7 C11 C12 C4 0.8(3)
C20 C15 C16 C17 1.0(3)
C21 C15 C16 C17 -178.71(17)
C15 C16 C17 C18 -1.1(3)
C16 C17 C18 O3 178.27(19)
C16 C17 C18 C19 0.0(3)
O3 C18 C19 C20 -176.9(2)
C17 C18 C19 C20 1.2(3)
C18 C19 C20 C15 -1.4(3)
C16 C15 C20 C19 0.2(3)
C21 C15 C20 C19 179.93(18)
Co1 O2 C21 O1 0.49(17)
Co1 O2 C21 C15 -179.24(16)
Co1 O1 C21 O2 -0.51(17)
Co1 O1 C21 C15 179.23(15)
C20 C15 C21 O2 -21.5(3)
C16 C15 C21 O2 158.19(18)
C20 C15 C21 O1 158.77(18)
C16 C15 C21 O1 -21.5(3)
